data_2020176
loop_
_publ_author_name
'Blake, A.J.'
'Henderson, S.G.D.'
'Ebsworth, E.A.V.'
'Welch, A.J.'

_publ_section_title
;
 Structure of silyl iodide at 116K
;
_journal_name_full 'Acta Crystallographica C (39,1983-)'
_journal_page_first 1337
_journal_page_last 1339
_journal_volume 44
_journal_year 1988
_chemical_formula_sum 'H3 I Si'
_chemical_name_systematic 'Si H3 I'
_space_group_IT_number 14
_symmetry_space_group_name_Hall '-P 2ybc'
_symmetry_space_group_name_H-M 'P 1 21/c 1'
_cell_angle_alpha 90
_cell_angle_beta 103.13
_cell_angle_gamma 90
_cell_formula_units_Z 4
_cell_length_a 4.564
_cell_length_b 8.3878
_cell_length_c 10.5086
_cell_volume 391.772
_citation_journal_id_ASTM ACSCEE
_cod_data_source_file Blake_ACSCEE_1988_1653.cif
_cod_data_source_block H3I1Si1
_cod_original_cell_volume 391.7724
_cod_original_formula_sum 'H3 I1 Si1'
_cod_database_code 2020176

loop_
_symmetry_equiv_pos_as_xyz
x,y,z
-x,y+1/2,-z+1/2
-x,-y,-z
x,-y-1/2,z-1/2

loop_
_atom_site_label
_atom_site_type_symbol
_atom_site_fract_x
_atom_site_fract_y
_atom_site_fract_z
_atom_site_occupancy
_atom_site_U_iso_or_equiv
I1 I-1 0.13286 0.23311 0.05679 1 0.0
Si1 Si+4 0.4295 0.42832 0.20642 1 0.0
H2 H-1 0.568 0.516 0.138 1 0.0
H1 H-1 0.257 0.508 0.277 1 0.0
H3 H-1 0.662 0.352 0.301 1 0.0
